data_7107590
loop_
_publ_author_name
'Jorge Cruz-Huerta'
'Domingo Salazar-Mendoza'
'Javier Hernandez-Paredes'
'Iran F. Hernandez Ahuactzi'
'Herbert Hopfl'

_publ_section_title
;
 N-containing boronic esters as self-complementary building blocks for the
 assembly of 2D and 3D molecular networks
;
_journal_name_full Chem.Commun.
_journal_page_first 4241
_journal_paper_doi 10.1039/c2cc00144f
_journal_volume 48
_journal_year 2012
_chemical_formula_moiety 'C15 H16 B2 N2 O4, 4(C2 H6 O),H2 O, C7 H8'
_chemical_formula_sum 'C30 H50 B2 N2 O9'
_chemical_formula_weight 604.34
_chemical_name_systematic
;

?

;
_space_group_IT_number 96
_symmetry_cell_setting tetragonal
_symmetry_space_group_name_Hall 'P 4nw 2abw'
_symmetry_space_group_name_H-M 'P 43 21 2'
_atom_sites_solution_hydrogens geom
_atom_sites_solution_primary direct
_atom_sites_solution_secondary difmap
_audit_creation_method SHELXL-97
_cell_angle_alpha 90.00
_cell_angle_beta 90.00
_cell_angle_gamma 90.00
_cell_formula_units_Z 4
_cell_length_a 9.4861(11)
_cell_length_b 9.4861(11)
_cell_length_c 36.031(6)
_cell_measurement_reflns_used 6787
_cell_measurement_temperature 100(2)
_cell_measurement_theta_max 24.66
_cell_measurement_theta_min 2.24
_cell_volume 3242.3(8)
_computing_cell_refinement 'Bruker SAINT'
_computing_data_collection 'Bruker SMART'
_computing_data_reduction 'Bruker SAINT'
_computing_molecular_graphics 'Bruker SHELXTL'
_computing_publication_material 'Bruker SHELXTL'
_computing_structure_refinement 'SHELXL-97 (Sheldrick, 1997)'
_computing_structure_solution 'SHELXS-97 (Sheldrick, 1990)'
_diffrn_ambient_temperature 100(2)
_diffrn_measured_fraction_theta_full 0.999
_diffrn_measured_fraction_theta_max 0.999
_diffrn_measurement_device_type 'CCD area detector'
_diffrn_measurement_method 'phi and omega scans'
_diffrn_radiation_monochromator graphite
_diffrn_radiation_source 'fine-focus sealed tube'
_diffrn_radiation_type MoK\a
_diffrn_radiation_wavelength 0.71073
_diffrn_reflns_av_R_equivalents 0.0744
_diffrn_reflns_av_sigmaI/netI 0.0443
_diffrn_reflns_limit_h_max 11
_diffrn_reflns_limit_h_min -11
_diffrn_reflns_limit_k_max 11
_diffrn_reflns_limit_k_min -11
_diffrn_reflns_limit_l_max 42
_diffrn_reflns_limit_l_min -42
_diffrn_reflns_number 30879
_diffrn_reflns_theta_full 25.00
_diffrn_reflns_theta_max 25.00
_diffrn_reflns_theta_min 2.22
_exptl_absorpt_coefficient_mu 0.089
_exptl_absorpt_correction_T_max 0.97
_exptl_absorpt_correction_T_min 0.96
_exptl_absorpt_correction_type multi-scan
_exptl_absorpt_process_details SADABS
_exptl_crystal_colour yellow
_exptl_crystal_density_diffrn 1.238
_exptl_crystal_density_method 'not measured'
_exptl_crystal_description 'rectangular prism'
_exptl_crystal_F_000 1304
_exptl_crystal_size_max 0.43
_exptl_crystal_size_mid 0.37
_exptl_crystal_size_min 0.32
_platon_squeeze_details
;
The unit cell contains 16 EtOH, 4 H2O and 4 toluene molecules which have been
treated as a diffuse contribution to the overall scattering without
specific atom positions by SQUEEZE/PLATON
;
_refine_diff_density_max 0.282
_refine_diff_density_min -0.281
_refine_diff_density_rms 0.058
_refine_ls_abs_structure_details 'Flack H D (1983), Acta Cryst. A39, 876-881'
_refine_ls_extinction_method none
_refine_ls_goodness_of_fit_ref 1.070
_refine_ls_hydrogen_treatment constr
_refine_ls_matrix_type full
_refine_ls_number_parameters 105
_refine_ls_number_reflns 2853
_refine_ls_number_restraints 0
_refine_ls_restrained_S_all 1.070
_refine_ls_R_factor_all 0.0907
_refine_ls_R_factor_gt 0.0722
_refine_ls_shift/su_max 0.000
_refine_ls_shift/su_mean 0.000
_refine_ls_structure_factor_coef Fsqd
_refine_ls_weighting_details 'calc w=1/[\s^2^(Fo^2^)+(0.1310P)^2^+0.0986P] where P=(Fo^2^+2Fc^2^)/3'
_refine_ls_weighting_scheme calc
_refine_ls_wR_factor_gt 0.1993
_refine_ls_wR_factor_ref 0.2083
_reflns_number_gt 2250
_reflns_number_total 2853
_reflns_threshold_expression >2sigma(I)
_cod_data_source_file c2cc00144f.txt
_cod_data_source_block j4crachm
_cod_original_cell_volume 3242.3(7)
_cod_original_sg_symbol_H-M P4(3)2(1)2
_cod_database_code 7107590

loop_
_symmetry_equiv_pos_as_xyz
'x, y, z'
'-x, -y, z+1/2'
'-y+1/2, x+1/2, z+3/4'
'y+1/2, -x+1/2, z+1/4'
'-x+1/2, y+1/2, -z+3/4'
'x+1/2, -y+1/2, -z+1/4'
'y, x, -z'
'-y, -x, -z+1/2'

loop_
_atom_site_label
_atom_site_type_symbol
_atom_site_fract_x
_atom_site_fract_y
_atom_site_fract_z
_atom_site_U_iso_or_equiv
_atom_site_adp_type
_atom_site_occupancy
_atom_site_symmetry_multiplicity
_atom_site_calc_flag
_atom_site_refinement_flags
B1 B 0.3352(4) 0.3072(3) 0.07449(9) 0.0375(8) Uani 1 1 d .
N1 N -0.0221(3) 0.2214(2) 0.15116(6) 0.0382(7) Uani 1 1 d .
O1 O 0.3321(2) 0.2083(2) 0.04469(5) 0.0394(6) Uani 1 1 d .
O2 O 0.3388(2) 0.4556(2) 0.06420(5) 0.0437(6) Uani 1 1 d .
C1 C 0.0370(3) 0.1203(3) 0.13029(7) 0.0387(8) Uani 1 1 d .
H1 H 0.0000 0.0274 0.1320 0.046 Uiso 1 1 calc R
C2 C 0.1482(3) 0.1436(3) 0.10664(8) 0.0434(8) Uani 1 1 d .
H2 H 0.1865 0.0676 0.0928 0.052 Uiso 1 1 calc R
C3 C 0.2042(3) 0.2767(3) 0.10301(7) 0.0348(7) Uani 1 1 d .
C4 C 0.1444(4) 0.3829(3) 0.12507(8) 0.0460(8) Uani 1 1 d .
H4 H 0.1800 0.4763 0.1236 0.055 Uiso 1 1 calc R
C5 C 0.0357(4) 0.3536(3) 0.14855(8) 0.0467(8) Uani 1 1 d .
H5 H -0.0012 0.4271 0.1636 0.056 Uiso 1 1 calc R
C6 C 0.4121(4) 0.2431(3) 0.01327(8) 0.0441(8) Uani 1 1 d .
H6A H 0.3872 0.1776 -0.0071 0.053 Uiso 1 1 calc R
H6B H 0.5131 0.2290 0.0191 0.053 Uiso 1 1 calc R
C7 C 0.3914(3) 0.3914(3) 0.0000 0.0342(10) Uani 1 2 d S
C8 C 0.4226(3) 0.4903(3) 0.03273(7) 0.0403(8) Uani 1 1 d .
H8A H 0.5236 0.4832 0.0394 0.048 Uiso 1 1 calc R
H8B H 0.4033 0.5888 0.0252 0.048 Uiso 1 1 calc R

loop_
_atom_site_aniso_label
_atom_site_aniso_U_11
_atom_site_aniso_U_22
_atom_site_aniso_U_33
_atom_site_aniso_U_23
_atom_site_aniso_U_13
_atom_site_aniso_U_12
B1 0.046(2) 0.0315(18) 0.0353(18) -0.0030(14) -0.0015(16) 0.0007(16)
N1 0.0605(17) 0.0229(12) 0.0313(12) -0.0034(10) -0.0090(12) 0.0066(12)
O1 0.0557(13) 0.0395(12) 0.0228(10) -0.0026(9) -0.0002(9) -0.0016(10)
O2 0.0683(15) 0.0340(11) 0.0289(10) 0.0064(9) 0.0033(10) -0.0041(10)
C1 0.067(2) 0.0180(14) 0.0316(14) -0.0041(12) 0.0120(15) 0.0030(13)
C2 0.0558(19) 0.0366(17) 0.0377(16) -0.0146(14) 0.0057(14) -0.0016(14)
C3 0.055(2) 0.0289(15) 0.0203(13) 0.0031(12) -0.0061(13) 0.0044(13)
C4 0.070(2) 0.0315(17) 0.0363(16) -0.0048(13) 0.0075(16) -0.0022(15)
C5 0.072(2) 0.0276(17) 0.0408(17) -0.0112(14) 0.0116(17) -0.0002(15)
C6 0.053(2) 0.051(2) 0.0277(15) 0.0032(13) -0.0062(14) 0.0082(16)
C7 0.0366(15) 0.0366(15) 0.0294(19) -0.0026(13) 0.0026(13) -0.0119(18)
C8 0.0503(19) 0.0350(17) 0.0355(16) 0.0113(13) -0.0101(13) 0.0012(13)

loop_
_atom_type_symbol
_atom_type_description
_atom_type_scat_dispersion_real
_atom_type_scat_dispersion_imag
_atom_type_scat_source
C C 0.0033 0.0016 'International Tables Vol C Tables 4.2.6.8 and 6.1.1.4'
H H 0.0000 0.0000 'International Tables Vol C Tables 4.2.6.8 and 6.1.1.4'
B B 0.0013 0.0007 'International Tables Vol C Tables 4.2.6.8 and 6.1.1.4'
N N 0.0061 0.0033 'International Tables Vol C Tables 4.2.6.8 and 6.1.1.4'
O O 0.0106 0.0060 'International Tables Vol C Tables 4.2.6.8 and 6.1.1.4'

loop_
_geom_angle_atom_site_label_1
_geom_angle_atom_site_label_2
_geom_angle_atom_site_label_3
_geom_angle
_geom_angle_site_symmetry_1
_geom_angle_site_symmetry_3
O1 B1 O2 116.4(2) . .
O1 B1 N1 108.1(2) . 6
O2 B1 N1 106.1(2) . 6
O1 B1 C3 109.9(2) . .
O2 B1 C3 110.4(2) . .
N1 B1 C3 105.2(2) 6 .
C1 N1 C5 116.7(3) . .
C1 N1 B1 121.8(2) . 6_455
C5 N1 B1 121.3(2) . 6_455
C6 O1 B1 116.3(2) . .
C8 O2 B1 116.1(2) . .
N1 C1 C2 123.5(3) . .
C1 C2 C3 120.3(3) . .
C2 C3 C4 116.6(3) . .
C2 C3 B1 121.0(3) . .
C4 C3 B1 122.4(3) . .
C5 C4 C3 120.8(3) . .
C4 C5 N1 122.1(3) . .
O1 C6 C7 114.0(2) . .
C6 C7 C6 110.4(3) . 7
C6 C7 C8 107.64(15) . .
C6 C7 C8 110.24(16) 7 .
C8 C7 C8 110.7(3) . 7
O2 C8 C7 111.3(2) . .

loop_
_geom_bond_atom_site_label_1
_geom_bond_atom_site_label_2
_geom_bond_distance
_geom_bond_site_symmetry_2
B1 O1 1.426(4) .
B1 O2 1.456(4) .
B1 N1 1.636(4) 6
B1 C3 1.638(5) .
N1 C1 1.342(3) .
N1 C5 1.372(4) .
O1 C6 1.402(3) .
O2 C8 1.424(3) .
C1 C2 1.374(4) .
C2 C3 1.376(4) .
C3 C4 1.404(4) .
C4 C5 1.362(4) .
C6 C7 1.498(4) .
C7 C6 1.498(4) 7
C7 C8 1.536(3) .
C7 C8 1.536(3) 7

loop_
_geom_torsion_atom_site_label_1
_geom_torsion_atom_site_label_2
_geom_torsion_atom_site_label_3
_geom_torsion_atom_site_label_4
_geom_torsion
_geom_torsion_site_symmetry_1
_geom_torsion_site_symmetry_4
O2 B1 O1 C6 36.9(4) . .
N1 B1 O1 C6 -82.3(3) 6 .
C3 B1 O1 C6 163.3(2) . .
O1 B1 O2 C8 -38.3(4) . .
N1 B1 O2 C8 82.1(3) 6 .
C3 B1 O2 C8 -164.4(2) . .
C5 N1 C1 C2 -1.1(4) . .
B1 N1 C1 C2 173.3(3) 6_455 .
N1 C1 C2 C3 -0.8(5) . .
C1 C2 C3 C4 1.5(4) . .
C1 C2 C3 B1 -179.1(3) . .
O1 B1 C3 C2 27.5(4) . .
O2 B1 C3 C2 157.2(3) . .
N1 B1 C3 C2 -88.7(3) 6 .
O1 B1 C3 C4 -153.1(3) . .
O2 B1 C3 C4 -23.4(4) . .
N1 B1 C3 C4 90.7(3) 6 .
C2 C3 C4 C5 -0.4(4) . .
B1 C3 C4 C5 -179.8(3) . .
C3 C4 C5 N1 -1.5(5) . .
C1 N1 C5 C4 2.3(4) . .
B1 N1 C5 C4 -172.2(3) 6_455 .
B1 O1 C6 C7 -47.4(3) . .
O1 C6 C7 C6 -65.0(2) . 7
O1 C6 C7 C8 55.3(3) . .
O1 C6 C7 C8 176.2(2) . 7
B1 O2 C8 C7 48.1(3) . .
C6 C7 C8 O2 -55.1(3) . .
C6 C7 C8 O2 65.3(3) 7 .
C8 C7 C8 O2 -175.7(3) 7 .

loop_
_platon_squeeze_void_nr
_platon_squeeze_void_average_x
_platon_squeeze_void_average_y
_platon_squeeze_void_average_z
_platon_squeeze_void_volume
_platon_squeeze_void_count_electrons
_platon_squeeze_void_content
1 -0.115 -0.052 -0.003 2070 787 ' '
